data_4088404
loop_
_publ_author_name
'van Dijk, Tom'
'Rong, Mark K.'
'Borger, Jaap E.'
'Nieger, Martin'
'Slootweg, J. Chris'
'Lammertsma, Koop'

_publ_section_title
;
 Bis(imino)phosphanes: Synthesis and Coordination Chemistry
;
_journal_issue 5
_journal_name_full Organometallics
_journal_page_first 827
_journal_paper_doi 10.1021/acs.organomet.6b00063
_journal_volume 35
_journal_year 2016
_chemical_formula_moiety 'C36 H49 Cl N P Rh2, C H2 Cl2'
_chemical_formula_sum 'C37 H51 Cl3 N P Rh2'
_chemical_formula_weight 852.92
_space_group_crystal_system triclinic
_space_group_IT_number 2
_space_group_name_Hall '-P 1'
_space_group_name_H-M_alt 'P -1'
_atom_sites_solution_hydrogens geom
_atom_sites_solution_primary direct
_atom_sites_solution_secondary difmap
_audit_creation_method SHELXL-2013
_cell_angle_alpha 86.78(1)
_cell_angle_beta 87.00(1)
_cell_angle_gamma 87.00(1)
_cell_formula_units_Z 2
_cell_length_a 10.428(1)
_cell_length_b 11.901(1)
_cell_length_c 14.709(1)
_cell_measurement_reflns_used 216
_cell_measurement_temperature 123(2)
_cell_measurement_theta_max 25.0
_cell_measurement_theta_min 2.5
_cell_volume 1817.8(3)
_computing_cell_refinement EVALCCD
_computing_data_collection Collect
_computing_data_reduction EVALCCD
_computing_molecular_graphics XP
_computing_publication_material 'SHELXL-2013 (Sheldrick, 2013)'
_computing_structure_refinement 'SHELXL-2013 (Sheldrick, 2013)'
_computing_structure_solution SHELXS
_diffrn_ambient_temperature 123(2)
_diffrn_measured_fraction_theta_full 0.997
_diffrn_measured_fraction_theta_max 0.998
_diffrn_measurement_device_type 'Bruker-Nonius KappaCCD'
_diffrn_measurement_method 'rotation in \f and \w, 2\%'
_diffrn_radiation_type MoK\a
_diffrn_radiation_wavelength 0.71073
_diffrn_reflns_av_R_equivalents 0.0230
_diffrn_reflns_av_unetI/netI 0.0207
_diffrn_reflns_Laue_measured_fraction_full 0.997
_diffrn_reflns_Laue_measured_fraction_max 0.998
_diffrn_reflns_limit_h_max 13
_diffrn_reflns_limit_h_min -13
_diffrn_reflns_limit_k_max 15
_diffrn_reflns_limit_k_min -15
_diffrn_reflns_limit_l_max 19
_diffrn_reflns_limit_l_min -19
_diffrn_reflns_number 31559
_diffrn_reflns_point_group_measured_fraction_full 0.997
_diffrn_reflns_point_group_measured_fraction_max 0.998
_diffrn_reflns_theta_full 25.242
_diffrn_reflns_theta_max 27.485
_diffrn_reflns_theta_min 2.777
_diffrn_source 'fine-focus sealed tube'
_exptl_absorpt_coefficient_mu 1.199
_exptl_absorpt_correction_T_max 0.9281
_exptl_absorpt_correction_T_min 0.8124
_exptl_absorpt_correction_type multi-scan
_exptl_absorpt_process_details 'SADABS (Shelcrick, 2008)'
_exptl_crystal_colour orange
_exptl_crystal_density_diffrn 1.558
_exptl_crystal_description blocks
_exptl_crystal_F_000 872
_exptl_crystal_size_max 0.240
_exptl_crystal_size_mid 0.120
_exptl_crystal_size_min 0.060
_refine_diff_density_max 0.754
_refine_diff_density_min -0.694
_refine_diff_density_rms 0.072
_refine_ls_extinction_method none
_refine_ls_goodness_of_fit_ref 1.077
_refine_ls_hydrogen_treatment constr
_refine_ls_matrix_type full
_refine_ls_number_parameters 400
_refine_ls_number_reflns 8322
_refine_ls_number_restraints 0
_refine_ls_restrained_S_all 1.077
_refine_ls_R_factor_all 0.0295
_refine_ls_R_factor_gt 0.0238
_refine_ls_shift/su_max 0.002
_refine_ls_shift/su_mean 0.000
_refine_ls_structure_factor_coef Fsqd
_refine_ls_weighting_details
;
 w=1/[\s^2^(Fo^2^)+(0.0190P)^2^+2.4336P]
 where P=(Fo^2^+2Fc^2^)/3
;
_refine_ls_weighting_scheme calc
_refine_ls_wR_factor_gt 0.0555
_refine_ls_wR_factor_ref 0.0579
_reflns_Friedel_coverage 0.000
_reflns_number_gt 7446
_reflns_number_total 8322
_reflns_threshold_expression 'I > 2\s(I)'
_cod_data_source_file om6b00063_si_003.cif
_cod_data_source_block jcs013_compound_6
_cod_database_code 4088404
_shelx_space_group_comment
;
The symmetry employed for this shelxl refinement is uniquely defined
by the following loop, which should always be used as a source of
symmetry information in preference to the above space-group names.
They are only intended as comments.
;
_shelx_estimated_absorpt_t_min 0.762
_shelx_estimated_absorpt_t_max 0.932
_shelxl_version_number 2013-2

loop_
_space_group_symop_operation_xyz
'x, y, z'
'-x, -y, -z'

loop_
_atom_site_label
_atom_site_type_symbol
_atom_site_fract_x
_atom_site_fract_y
_atom_site_fract_z
_atom_site_U_iso_or_equiv
_atom_site_adp_type
_atom_site_occupancy
_atom_site_site_symmetry_order
_atom_site_calc_flag
_atom_site_refinement_flags_posn
_atom_site_refinement_flags_adp
Rh1 Rh 0.72924(2) 0.72015(2) 0.91749(2) 0.01468(4) Uani 1 1 d . .
Cl1 Cl 0.89265(5) 0.83314(4) 0.84463(3) 0.01837(10) Uani 1 1 d . .
Rh2 Rh 0.76052(2) 0.58750(2) 0.68300(2) 0.01401(4) Uani 1 1 d . .
P1 P 0.63870(5) 0.70422(4) 0.78003(3) 0.01231(10) Uani 1 1 d . .
N1 N 0.73769(16) 0.75139(14) 0.62418(11) 0.0137(3) Uani 1 1 d . .
C1 C 0.67012(19) 0.80978(16) 0.68256(13) 0.0135(4) Uani 1 1 d . .
C2 C 0.6191(2) 0.93303(17) 0.67411(15) 0.0195(4) Uani 1 1 d . .
C3 C 0.4924(2) 0.9361(2) 0.62473(18) 0.0313(5) Uani 1 1 d . .
H3A H 0.5090 0.9079 0.5637 0.047 Uiso 1 1 calc R U
H3B H 0.4563 1.0138 0.6196 0.047 Uiso 1 1 calc R U
H3C H 0.4312 0.8885 0.6595 0.047 Uiso 1 1 calc R U
C4 C 0.5933(3) 0.97746(19) 0.76926(16) 0.0274(5) Uani 1 1 d . .
H4A H 0.6740 0.9754 0.8008 0.041 Uiso 1 1 calc R U
H4B H 0.5318 0.9302 0.8041 0.041 Uiso 1 1 calc R U
H4C H 0.5575 1.0552 0.7639 0.041 Uiso 1 1 calc R U
C5 C 0.7127(3) 1.01083(19) 0.62119(19) 0.0338(6) Uani 1 1 d . .
H5A H 0.7305 0.9844 0.5597 0.051 Uiso 1 1 calc R U
H5B H 0.7930 1.0101 0.6529 0.051 Uiso 1 1 calc R U
H5C H 0.6742 1.0878 0.6171 0.051 Uiso 1 1 calc R U
C6 C 0.7843(2) 0.78971(16) 0.53412(13) 0.0145(4) Uani 1 1 d . .
C7 C 0.9091(2) 0.82784(16) 0.52199(14) 0.0155(4) Uani 1 1 d . .
C8 C 0.9502(2) 0.86672(17) 0.43456(14) 0.0186(4) Uani 1 1 d . .
H8 H 1.0336 0.8952 0.4256 0.022 Uiso 1 1 calc R U
C9 C 0.8738(2) 0.86532(17) 0.36012(14) 0.0209(4) Uani 1 1 d . .
C10 C 0.7545(2) 0.81882(18) 0.37401(14) 0.0205(4) Uani 1 1 d . .
H10 H 0.7026 0.8141 0.3233 0.025 Uiso 1 1 calc R U
C11 C 0.7082(2) 0.77872(17) 0.46017(14) 0.0175(4) Uani 1 1 d . .
C12 C 0.9972(2) 0.82827(19) 0.59980(15) 0.0208(4) Uani 1 1 d . .
H12A H 0.9505 0.8607 0.6524 0.031 Uiso 1 1 calc R U
H12B H 1.0709 0.8735 0.5813 0.031 Uiso 1 1 calc R U
H12C H 1.0276 0.7509 0.6163 0.031 Uiso 1 1 calc R U
C13 C 0.9195(3) 0.9115(2) 0.26656(15) 0.0316(6) Uani 1 1 d . .
H13A H 1.0103 0.9286 0.2674 0.047 Uiso 1 1 calc R U
H13B H 0.8685 0.9805 0.2502 0.047 Uiso 1 1 calc R U
H13C H 0.9092 0.8554 0.2216 0.047 Uiso 1 1 calc R U
C14 C 0.5807(2) 0.7232(2) 0.46942(15) 0.0247(5) Uani 1 1 d . .
H14A H 0.5671 0.6913 0.5319 0.037 Uiso 1 1 calc R U
H14B H 0.5811 0.6629 0.4266 0.037 Uiso 1 1 calc R U
H14C H 0.5113 0.7793 0.4558 0.037 Uiso 1 1 calc R U
C15 C 0.4661(2) 0.68452(18) 0.76830(14) 0.0180(4) Uani 1 1 d . .
C16 C 0.4296(2) 0.6038(2) 0.71027(15) 0.0257(5) Uani 1 1 d . .
H16 H 0.4937 0.5589 0.6790 0.031 Uiso 1 1 calc R U
C17 C 0.3001(3) 0.5888(3) 0.69799(19) 0.0376(6) Uani 1 1 d . .
H17 H 0.2764 0.5340 0.6582 0.045 Uiso 1 1 calc R U
C18 C 0.2063(2) 0.6532(3) 0.7433(2) 0.0396(7) Uani 1 1 d . .
H18 H 0.1182 0.6424 0.7348 0.048 Uiso 1 1 calc R U
C19 C 0.2399(2) 0.7333(2) 0.80099(19) 0.0351(6) Uani 1 1 d . .
H19 H 0.1751 0.7778 0.8320 0.042 Uiso 1 1 calc R U
C20 C 0.3694(2) 0.7485(2) 0.81351(16) 0.0244(5) Uani 1 1 d . .
H20 H 0.3921 0.8034 0.8535 0.029 Uiso 1 1 calc R U
C21 C 0.5616(2) 0.6860(2) 0.99917(15) 0.0229(5) Uani 1 1 d . .
H21 H 0.5141 0.7286 0.9545 0.027 Uiso 1 1 calc R U
C22 C 0.6216(2) 0.58322(19) 0.97376(15) 0.0211(4) Uani 1 1 d . .
H22 H 0.6141 0.5624 0.9129 0.025 Uiso 1 1 calc R U
C23 C 0.6977(3) 0.5033(2) 1.03736(17) 0.0323(6) Uani 1 1 d . .
H23A H 0.6866 0.4248 1.0214 0.039 Uiso 1 1 calc R U
H23B H 0.6629 0.5113 1.1007 0.039 Uiso 1 1 calc R U
C24 C 0.8403(3) 0.5253(2) 1.0325(2) 0.0373(6) Uani 1 1 d . .
H24A H 0.8768 0.4994 1.0913 0.045 Uiso 1 1 calc R U
H24B H 0.8839 0.4801 0.9844 0.045 Uiso 1 1 calc R U
C25 C 0.8685(2) 0.6480(2) 1.01244(17) 0.0314(6) Uani 1 1 d . .
H25 H 0.9352 0.6639 0.9678 0.038 Uiso 1 1 calc R U
C26 C 0.8070(3) 0.7379(2) 1.05258(15) 0.0320(6) Uani 1 1 d . .
H26 H 0.8314 0.8112 1.0321 0.038 Uiso 1 1 calc R U
C27 C 0.7019(3) 0.7286(3) 1.12799(17) 0.0481(8) Uani 1 1 d . .
H27A H 0.7086 0.7903 1.1696 0.058 Uiso 1 1 calc R U
H27B H 0.7157 0.6563 1.1637 0.058 Uiso 1 1 calc R U
C28 C 0.5663(3) 0.7345(3) 1.09173(17) 0.0379(6) Uani 1 1 d . .
H28A H 0.5086 0.6928 1.1356 0.045 Uiso 1 1 calc R U
H28B H 0.5338 0.8141 1.0876 0.045 Uiso 1 1 calc R U
C29 C 0.9208(2) 0.51350(18) 0.59736(15) 0.0224(5) Uani 1 1 d . .
H29 H 0.9547 0.5861 0.5884 0.027 Uiso 1 1 calc R U
C30 C 0.8060(2) 0.4963(2) 0.56035(15) 0.0245(5) Uani 1 1 d . .
H30 H 0.7665 0.5580 0.5266 0.029 Uiso 1 1 calc R U
C31 C 0.7371(3) 0.3879(2) 0.56875(19) 0.0344(6) Uani 1 1 d . .
H31A H 0.7844 0.3325 0.5300 0.041 Uiso 1 1 calc R U
H31B H 0.6503 0.4020 0.5451 0.041 Uiso 1 1 calc R U
C32 C 0.7236(3) 0.3367(2) 0.66539(19) 0.0358(6) Uani 1 1 d . .
H32A H 0.7979 0.2831 0.6760 0.043 Uiso 1 1 calc R U
H32B H 0.6449 0.2933 0.6715 0.043 Uiso 1 1 calc R U
C33 C 0.7164(2) 0.42276(18) 0.73897(16) 0.0249(5) Uani 1 1 d . .
H33 H 0.6346 0.4538 0.7588 0.030 Uiso 1 1 calc R U
C34 C 0.8251(2) 0.45718(18) 0.77776(15) 0.0229(5) Uani 1 1 d . .
H34 H 0.8112 0.5093 0.8243 0.027 Uiso 1 1 calc R U
C35 C 0.9628(3) 0.4211(2) 0.75422(19) 0.0355(6) Uani 1 1 d . .
H35A H 0.9799 0.3436 0.7802 0.043 Uiso 1 1 calc R U
H35B H 1.0197 0.4712 0.7831 0.043 Uiso 1 1 calc R U
C36 C 0.9968(2) 0.4238(2) 0.65152(18) 0.0295(5) Uani 1 1 d . .
H36A H 1.0896 0.4368 0.6412 0.035 Uiso 1 1 calc R U
H36B H 0.9815 0.3493 0.6286 0.035 Uiso 1 1 calc R U
C1C C 0.8298(4) 1.0802(3) 0.9746(2) 0.0537(9) Uani 1 1 d . .
H1C1 H 0.8900 1.0902 1.0230 0.064 Uiso 1 1 calc R U
H1C2 H 0.8701 1.0241 0.9333 0.064 Uiso 1 1 calc R U
Cl2 Cl 0.80250(9) 1.20976(7) 0.91268(7) 0.0562(2) Uani 1 1 d . .
Cl3 Cl 0.68469(12) 1.02944(7) 1.02442(7) 0.0768(3) Uani 1 1 d . .

loop_
_atom_site_aniso_label
_atom_site_aniso_U_11
_atom_site_aniso_U_22
_atom_site_aniso_U_33
_atom_site_aniso_U_23
_atom_site_aniso_U_13
_atom_site_aniso_U_12
Rh1 0.01530(8) 0.01765(8) 0.01131(8) 0.00109(6) -0.00037(6) -0.00511(6)
Cl1 0.0168(2) 0.0199(2) 0.0183(2) 0.00074(18) 0.00329(18) -0.00596(18)
Rh2 0.01777(8) 0.01100(7) 0.01298(8) -0.00072(5) 0.00217(6) -0.00098(6)
P1 0.0126(2) 0.0127(2) 0.0113(2) 0.00087(17) 0.00076(18) -0.00101(18)
N1 0.0154(8) 0.0136(8) 0.0118(8) 0.0019(6) 0.0004(6) -0.0022(6)
C1 0.0128(9) 0.0137(9) 0.0140(9) 0.0010(7) -0.0009(7) -0.0019(7)
C2 0.0225(11) 0.0134(9) 0.0213(10) 0.0028(8) 0.0040(8) 0.0021(8)
C3 0.0314(13) 0.0261(12) 0.0346(13) 0.0079(10) -0.0079(11) 0.0100(10)
C4 0.0368(14) 0.0163(10) 0.0277(12) -0.0034(9) 0.0041(10) 0.0069(9)
C5 0.0410(15) 0.0130(10) 0.0451(15) 0.0019(10) 0.0177(12) -0.0025(10)
C6 0.0186(10) 0.0131(9) 0.0114(9) 0.0006(7) 0.0028(7) -0.0017(7)
C7 0.0182(10) 0.0123(9) 0.0159(9) -0.0012(7) 0.0017(8) -0.0004(7)
C8 0.0208(11) 0.0160(9) 0.0187(10) -0.0007(8) 0.0060(8) -0.0042(8)
C9 0.0317(12) 0.0164(10) 0.0139(10) -0.0003(8) 0.0056(8) -0.0034(8)
C10 0.0270(12) 0.0211(10) 0.0136(10) -0.0001(8) -0.0023(8) -0.0020(8)
C11 0.0189(10) 0.0180(10) 0.0152(9) 0.0012(7) 0.0003(8) -0.0014(8)
C12 0.0205(11) 0.0219(10) 0.0205(10) 0.0002(8) -0.0029(8) -0.0042(8)
C13 0.0473(16) 0.0326(13) 0.0148(10) 0.0029(9) 0.0052(10) -0.0137(11)
C14 0.0229(11) 0.0319(12) 0.0202(11) 0.0007(9) -0.0041(9) -0.0075(9)
C15 0.0143(10) 0.0236(10) 0.0154(9) 0.0086(8) -0.0017(8) -0.0033(8)
C16 0.0256(12) 0.0331(12) 0.0190(11) 0.0038(9) -0.0046(9) -0.0095(10)
C17 0.0322(14) 0.0500(16) 0.0322(14) 0.0098(12) -0.0140(11) -0.0186(12)
C18 0.0196(12) 0.0524(17) 0.0458(16) 0.0274(14) -0.0148(11) -0.0114(11)
C19 0.0184(12) 0.0398(14) 0.0433(15) 0.0218(12) 0.0027(10) 0.0050(10)
C20 0.0180(11) 0.0264(11) 0.0268(11) 0.0094(9) 0.0021(9) 0.0026(9)
C21 0.0229(11) 0.0309(12) 0.0148(10) 0.0022(8) 0.0047(8) -0.0107(9)
C22 0.0214(11) 0.0261(11) 0.0160(10) 0.0071(8) -0.0012(8) -0.0115(9)
C23 0.0335(14) 0.0351(13) 0.0283(12) 0.0168(10) -0.0110(10) -0.0130(11)
C24 0.0339(14) 0.0388(14) 0.0398(15) 0.0203(12) -0.0198(12) -0.0118(11)
C25 0.0281(13) 0.0395(14) 0.0276(12) 0.0146(10) -0.0147(10) -0.0145(11)
C26 0.0384(14) 0.0457(15) 0.0144(10) 0.0027(10) -0.0082(10) -0.0232(12)
C27 0.061(2) 0.072(2) 0.0147(12) -0.0053(12) 0.0012(12) -0.0356(17)
C28 0.0434(16) 0.0515(17) 0.0199(12) -0.0091(11) 0.0124(11) -0.0196(13)
C29 0.0255(12) 0.0174(10) 0.0239(11) -0.0074(8) 0.0093(9) -0.0006(8)
C30 0.0305(12) 0.0246(11) 0.0186(10) -0.0088(8) 0.0013(9) 0.0044(9)
C31 0.0328(14) 0.0334(14) 0.0395(15) -0.0175(11) -0.0029(11) -0.0071(11)
C32 0.0459(16) 0.0186(11) 0.0447(15) -0.0027(10) -0.0092(13) -0.0101(11)
C33 0.0316(13) 0.0121(10) 0.0303(12) 0.0056(8) 0.0001(10) -0.0028(9)
C34 0.0328(13) 0.0141(10) 0.0209(11) 0.0042(8) -0.0021(9) 0.0028(9)
C35 0.0315(14) 0.0322(13) 0.0417(15) 0.0055(11) -0.0068(11) 0.0049(11)
C36 0.0207(12) 0.0289(12) 0.0393(14) -0.0102(10) -0.0009(10) 0.0033(9)
C1C 0.070(2) 0.0382(16) 0.0517(19) -0.0100(14) 0.0079(17) 0.0115(15)
Cl2 0.0566(5) 0.0401(4) 0.0697(6) 0.0018(4) 0.0128(4) -0.0035(3)
Cl3 0.1151(9) 0.0353(4) 0.0749(6) -0.0096(4) 0.0516(6) -0.0042(5)

loop_
_atom_type_symbol
_atom_type_description
_atom_type_scat_dispersion_real
_atom_type_scat_dispersion_imag
_atom_type_scat_source
C C 0.0033 0.0016 'International Tables Vol C Tables 4.2.6.8 and 6.1.1.4'
H H 0.0000 0.0000 'International Tables Vol C Tables 4.2.6.8 and 6.1.1.4'
N N 0.0061 0.0033 'International Tables Vol C Tables 4.2.6.8 and 6.1.1.4'
P P 0.1023 0.0942 'International Tables Vol C Tables 4.2.6.8 and 6.1.1.4'
Cl Cl 0.1484 0.1585 'International Tables Vol C Tables 4.2.6.8 and 6.1.1.4'
Rh Rh -1.1178 0.9187 'International Tables Vol C Tables 4.2.6.8 and 6.1.1.4'

loop_
_geom_angle_atom_site_label_1
_geom_angle_atom_site_label_2
_geom_angle_atom_site_label_3
_geom_angle
C21 Rh1 C22 38.67(9)
C21 Rh1 C25 97.39(9)
C22 Rh1 C25 81.78(9)
C21 Rh1 C26 81.56(9)
C22 Rh1 C26 89.34(9)
C25 Rh1 C26 36.25(11)
C21 Rh1 P1 95.97(6)
C22 Rh1 P1 89.52(6)
C25 Rh1 P1 145.93(8)
C26 Rh1 P1 177.22(8)
C21 Rh1 Cl1 156.68(7)
C22 Rh1 Cl1 164.25(7)
C25 Rh1 Cl1 89.45(7)
C26 Rh1 Cl1 91.28(6)
P1 Rh1 Cl1 90.51(2)
N1 Rh2 C34 157.29(8)
N1 Rh2 C33 160.99(8)
C34 Rh2 C33 37.80(9)
N1 Rh2 C30 99.47(8)
C34 Rh2 C30 96.76(9)
C33 Rh2 C30 82.44(9)
N1 Rh2 C29 102.43(7)
C34 Rh2 C29 81.63(9)
C33 Rh2 C29 90.36(9)
C30 Rh2 C29 36.37(9)
N1 Rh2 P1 68.89(5)
C34 Rh2 P1 100.75(6)
C33 Rh2 P1 102.11(7)
C30 Rh2 P1 156.54(7)
C29 Rh2 P1 162.60(6)
C15 P1 C1 100.31(9)
C15 P1 Rh1 123.66(7)
C1 P1 Rh1 120.55(6)
C15 P1 Rh2 109.62(7)
C1 P1 Rh2 81.22(6)
Rh1 P1 Rh2 113.27(2)
C1 N1 C6 126.93(17)
C1 N1 Rh2 106.77(12)
C6 N1 Rh2 126.26(13)
N1 C1 C2 129.48(17)
N1 C1 P1 103.12(13)
C2 C1 P1 127.30(14)
C4 C2 C5 107.80(19)
C4 C2 C1 109.51(17)
C5 C2 C1 113.30(18)
C4 C2 C3 109.45(19)
C5 C2 C3 109.2(2)
C1 C2 C3 107.57(18)
C2 C3 H3A 109.5
C2 C3 H3B 109.5
H3A C3 H3B 109.5
C2 C3 H3C 109.5
H3A C3 H3C 109.5
H3B C3 H3C 109.5
C2 C4 H4A 109.5
C2 C4 H4B 109.5
H4A C4 H4B 109.5
C2 C4 H4C 109.5
H4A C4 H4C 109.5
H4B C4 H4C 109.5
C2 C5 H5A 109.5
C2 C5 H5B 109.5
H5A C5 H5B 109.5
C2 C5 H5C 109.5
H5A C5 H5C 109.5
H5B C5 H5C 109.5
C11 C6 C7 121.45(18)
C11 C6 N1 119.14(18)
C7 C6 N1 119.17(18)
C8 C7 C6 117.75(19)
C8 C7 C12 120.32(19)
C6 C7 C12 121.93(18)
C9 C8 C7 122.5(2)
C9 C8 H8 118.8
C7 C8 H8 118.8
C10 C9 C8 117.73(19)
C10 C9 C13 121.0(2)
C8 C9 C13 121.2(2)
C9 C10 C11 122.2(2)
C9 C10 H10 118.9
C11 C10 H10 118.9
C6 C11 C10 117.92(19)
C6 C11 C14 122.71(18)
C10 C11 C14 119.35(19)
C7 C12 H12A 109.5
C7 C12 H12B 109.5
H12A C12 H12B 109.5
C7 C12 H12C 109.5
H12A C12 H12C 109.5
H12B C12 H12C 109.5
C9 C13 H13A 109.5
C9 C13 H13B 109.5
H13A C13 H13B 109.5
C9 C13 H13C 109.5
H13A C13 H13C 109.5
H13B C13 H13C 109.5
C11 C14 H14A 109.5
C11 C14 H14B 109.5
H14A C14 H14B 109.5
C11 C14 H14C 109.5
H14A C14 H14C 109.5
H14B C14 H14C 109.5
C20 C15 C16 118.1(2)
C20 C15 P1 122.77(18)
C16 C15 P1 119.12(17)
C17 C16 C15 120.6(2)
C17 C16 H16 119.7
C15 C16 H16 119.7
C18 C17 C16 120.2(3)
C18 C17 H17 119.9
C16 C17 H17 119.9
C17 C18 C19 120.3(2)
C17 C18 H18 119.9
C19 C18 H18 119.9
C18 C19 C20 119.7(3)
C18 C19 H19 120.1
C20 C19 H19 120.1
C19 C20 C15 121.1(2)
C19 C20 H20 119.4
C15 C20 H20 119.4
C22 C21 C28 125.4(2)
C22 C21 Rh1 71.38(12)
C28 C21 Rh1 111.04(16)
C22 C21 H21 117.3
C28 C21 H21 117.3
Rh1 C21 H21 87.5
C21 C22 C23 124.2(2)
C21 C22 Rh1 69.95(12)
C23 C22 Rh1 113.10(15)
C21 C22 H22 117.9
C23 C22 H22 117.9
Rh1 C22 H22 87.0
C22 C23 C24 112.64(19)
C22 C23 H23A 109.1
C24 C23 H23A 109.1
C22 C23 H23B 109.1
C24 C23 H23B 109.1
H23A C23 H23B 107.8
C25 C24 C23 113.7(2)
C25 C24 H24A 108.8
C23 C24 H24A 108.8
C25 C24 H24B 108.8
C23 C24 H24B 108.8
H24A C24 H24B 107.7
C26 C25 C24 126.0(2)
C26 C25 Rh1 73.15(14)
C24 C25 Rh1 107.87(15)
C26 C25 H25 117.0
C24 C25 H25 117.0
Rh1 C25 H25 88.9
C25 C26 C27 124.4(2)
C25 C26 Rh1 70.60(14)
C27 C26 Rh1 111.07(17)
C25 C26 H26 117.8
C27 C26 H26 117.8
Rh1 C26 H26 88.3
C26 C27 C28 113.0(2)
C26 C27 H27A 109.0
C28 C27 H27A 109.0
C26 C27 H27B 109.0
C28 C27 H27B 109.0
H27A C27 H27B 107.8
C21 C28 C27 113.2(2)
C21 C28 H28A 108.9
C27 C28 H28A 108.9
C21 C28 H28B 108.9
C27 C28 H28B 108.9
H28A C28 H28B 107.8
C30 C29 C36 123.9(2)
C30 C29 Rh2 70.24(13)
C36 C29 Rh2 110.73(15)
C30 C29 H29 118.1
C36 C29 H29 118.1
Rh2 C29 H29 89.0
C29 C30 C31 125.4(2)
C29 C30 Rh2 73.39(13)
C31 C30 Rh2 108.52(16)
C29 C30 H30 117.3
C31 C30 H30 117.3
Rh2 C30 H30 88.0
C30 C31 C32 114.1(2)
C30 C31 H31A 108.7
C32 C31 H31A 108.7
C30 C31 H31B 108.7
C32 C31 H31B 108.7
H31A C31 H31B 107.6
C31 C32 C33 114.2(2)
C31 C32 H32A 108.7
C33 C32 H32A 108.7
C31 C32 H32B 108.7
C33 C32 H32B 108.7
H32A C32 H32B 107.6
C34 C33 C32 122.3(2)
C34 C33 Rh2 70.56(12)
C32 C33 Rh2 111.48(16)
C34 C33 H33 118.9
C32 C33 H33 118.9
Rh2 C33 H33 88.0
C33 C34 C35 127.2(2)
C33 C34 Rh2 71.64(12)
C35 C34 Rh2 110.18(15)
C33 C34 H34 116.4
C35 C34 H34 116.4
Rh2 C34 H34 88.1
C34 C35 C36 113.8(2)
C34 C35 H35A 108.8
C36 C35 H35A 108.8
C34 C35 H35B 108.8
C36 C35 H35B 108.8
H35A C35 H35B 107.7
C29 C36 C35 113.69(19)
C29 C36 H36A 108.8
C35 C36 H36A 108.8
C29 C36 H36B 108.8
C35 C36 H36B 108.8
H36A C36 H36B 107.7
Cl2 C1C Cl3 111.2(2)
Cl2 C1C H1C1 109.4
Cl3 C1C H1C1 109.4
Cl2 C1C H1C2 109.4
Cl3 C1C H1C2 109.4
H1C1 C1C H1C2 108.0

loop_
_geom_bond_atom_site_label_1
_geom_bond_atom_site_label_2
_geom_bond_distance
Rh1 C21 2.113(2)
Rh1 C22 2.131(2)
Rh1 C25 2.178(2)
Rh1 C26 2.210(2)
Rh1 P1 2.2972(6)
Rh1 Cl1 2.3975(6)
Rh2 N1 2.0959(16)
Rh2 C34 2.132(2)
Rh2 C33 2.146(2)
Rh2 C30 2.176(2)
Rh2 C29 2.215(2)
Rh2 P1 2.3299(6)
P1 C15 1.845(2)
P1 C1 1.880(2)
N1 C1 1.292(3)
N1 C6 1.445(2)
C1 C2 1.535(3)
C2 C4 1.530(3)
C2 C5 1.533(3)
C2 C3 1.539(3)
C3 H3A 0.9800
C3 H3B 0.9800
C3 H3C 0.9800
C4 H4A 0.9800
C4 H4B 0.9800
C4 H4C 0.9800
C5 H5A 0.9800
C5 H5B 0.9800
C5 H5C 0.9800
C6 C11 1.396(3)
C6 C7 1.399(3)
C7 C8 1.396(3)
C7 C12 1.505(3)
C8 C9 1.389(3)
C8 H8 0.9500
C9 C10 1.388(3)
C9 C13 1.516(3)
C10 C11 1.400(3)
C10 H10 0.9500
C11 C14 1.512(3)
C12 H12A 0.9800
C12 H12B 0.9800
C12 H12C 0.9800
C13 H13A 0.9800
C13 H13B 0.9800
C13 H13C 0.9800
C14 H14A 0.9800
C14 H14B 0.9800
C14 H14C 0.9800
C15 C20 1.395(3)
C15 C16 1.400(3)
C16 C17 1.394(3)
C16 H16 0.9500
C17 C18 1.378(4)
C17 H17 0.9500
C18 C19 1.381(4)
C18 H18 0.9500
C19 C20 1.395(3)
C19 H19 0.9500
C20 H20 0.9500
C21 C22 1.405(3)
C21 C28 1.512(3)
C21 H21 0.9500
C22 C23 1.519(3)
C22 H22 0.9500
C23 C24 1.520(4)
C23 H23A 0.9900
C23 H23B 0.9900
C24 C25 1.515(3)
C24 H24A 0.9900
C24 H24B 0.9900
C25 C26 1.365(4)
C25 H25 0.9500
C26 C27 1.522(4)
C26 H26 0.9500
C27 C28 1.534(4)
C27 H27A 0.9900
C27 H27B 0.9900
C28 H28A 0.9900
C28 H28B 0.9900
C29 C30 1.371(3)
C29 C36 1.512(3)
C29 H29 0.9500
C30 C31 1.506(3)
C30 H30 0.9500
C31 C32 1.517(4)
C31 H31A 0.9900
C31 H31B 0.9900
C32 C33 1.528(3)
C32 H32A 0.9900
C32 H32B 0.9900
C33 C34 1.386(3)
C33 H33 0.9500
C34 C35 1.505(3)
C34 H34 0.9500
C35 C36 1.532(4)
C35 H35A 0.9900
C35 H35B 0.9900
C36 H36A 0.9900
C36 H36B 0.9900
C1C Cl2 1.764(3)
C1C Cl3 1.767(4)
C1C H1C1 0.9900
C1C H1C2 0.9900

loop_
_geom_hbond_atom_site_label_D
_geom_hbond_atom_site_label_H
_geom_hbond_atom_site_label_A
_geom_hbond_distance_DH
_geom_hbond_distance_HA
_geom_hbond_distance_DA
_geom_hbond_angle_DHA
C1C H1C2 Cl1 0.99 2.68 3.609(3) 157.0

loop_
_geom_torsion_atom_site_label_1
_geom_torsion_atom_site_label_2
_geom_torsion_atom_site_label_3
_geom_torsion_atom_site_label_4
_geom_torsion
C6 N1 C1 C2 0.7(3)
Rh2 N1 C1 C2 -176.90(18)
C6 N1 C1 P1 177.23(16)
Rh2 N1 C1 P1 -0.42(14)
C15 P1 C1 N1 -108.13(15)
Rh1 P1 C1 N1 112.27(13)
Rh2 P1 C1 N1 0.37(12)
C15 P1 C1 C2 68.45(19)
Rh1 P1 C1 C2 -71.14(19)
Rh2 P1 C1 C2 176.96(18)
N1 C1 C2 C4 -157.3(2)
P1 C1 C2 C4 27.0(3)
N1 C1 C2 C5 -36.9(3)
P1 C1 C2 C5 147.37(18)
N1 C1 C2 C3 83.8(3)
P1 C1 C2 C3 -91.9(2)
C1 N1 C6 C11 -90.3(3)
Rh2 N1 C6 C11 86.9(2)
C1 N1 C6 C7 95.2(3)
Rh2 N1 C6 C7 -87.6(2)
C11 C6 C7 C8 7.1(3)
N1 C6 C7 C8 -178.54(17)
C11 C6 C7 C12 -173.31(19)
N1 C6 C7 C12 1.1(3)
C6 C7 C8 C9 -2.1(3)
C12 C7 C8 C9 178.3(2)
C7 C8 C9 C10 -2.7(3)
C7 C8 C9 C13 178.1(2)
C8 C9 C10 C11 2.8(3)
C13 C9 C10 C11 -178.0(2)
C7 C6 C11 C10 -7.0(3)
N1 C6 C11 C10 178.61(18)
C7 C6 C11 C14 171.5(2)
N1 C6 C11 C14 -2.9(3)
C9 C10 C11 C6 1.9(3)
C9 C10 C11 C14 -176.6(2)
C1 P1 C15 C20 -91.43(18)
Rh1 P1 C15 C20 46.5(2)
Rh2 P1 C15 C20 -175.70(15)
C1 P1 C15 C16 87.18(17)
Rh1 P1 C15 C16 -134.94(15)
Rh2 P1 C15 C16 2.91(18)
C20 C15 C16 C17 0.4(3)
P1 C15 C16 C17 -178.32(18)
C15 C16 C17 C18 -0.3(4)
C16 C17 C18 C19 0.2(4)
C17 C18 C19 C20 -0.2(4)
C18 C19 C20 C15 0.4(3)
C16 C15 C20 C19 -0.4(3)
P1 C15 C20 C19 178.22(17)
C28 C21 C22 C23 1.9(3)
Rh1 C21 C22 C23 104.9(2)
C28 C21 C22 Rh1 -103.0(2)
C21 C22 C23 C24 -92.0(3)
Rh1 C22 C23 C24 -11.3(3)
C22 C23 C24 C25 32.2(3)
C23 C24 C25 C26 45.4(3)
C23 C24 C25 Rh1 -36.4(3)
C24 C25 C26 C27 2.6(4)
Rh1 C25 C26 C27 102.8(2)
C24 C25 C26 Rh1 -100.1(2)
C25 C26 C27 C28 -92.5(3)
Rh1 C26 C27 C28 -12.1(3)
C22 C21 C28 C27 45.9(3)
Rh1 C21 C28 C27 -35.6(3)
C26 C27 C28 C21 31.4(4)
C36 C29 C30 C31 1.0(4)
Rh2 C29 C30 C31 -101.2(2)
C36 C29 C30 Rh2 102.2(2)
C29 C30 C31 C32 48.9(3)
Rh2 C30 C31 C32 -33.5(3)
C30 C31 C32 C33 29.5(3)
C31 C32 C33 C34 -89.8(3)
C31 C32 C33 Rh2 -9.9(3)
C32 C33 C34 C35 1.9(3)
Rh2 C33 C34 C35 -101.8(2)
C32 C33 C34 Rh2 103.7(2)
C33 C34 C35 C36 46.5(3)
Rh2 C34 C35 C36 -35.3(3)
C30 C29 C36 C35 -90.5(3)
Rh2 C29 C36 C35 -11.0(3)
C34 C35 C36 C29 30.8(3)
